data_7006065
loop_
_publ_author_name
'Moubaraki, Boujemaa'
'Leita, Ben A.'
'Halder, Gregory J.'
'Batten, Stuart R.'
'Jensen, Paul'
'Smith, Jonathan P.'
'Cashion, John D.'
'Kepert, Cameron J.'
'L\'etard, Jean-Fran\,cois'
'Murray, Keith S.'

_publ_section_title
;
 Structure, magnetism and photomagnetism of mixed-ligand
 tris(pyrazolyl)methane iron(ii) spin crossover compounds.
;
_journal_issue 39
_journal_name_full 'Dalton transactions (Cambridge, England : 2003)'
_journal_page_first 4413
_journal_page_last 4426
_journal_paper_doi 10.1039/b708773j
_journal_year 2007
_chemical_formula_sum 'C26 H32 B2 F8 Fe N12'
_chemical_formula_weight 742.11
_chemical_name_systematic
;
?
;
_space_group_IT_number 2
_symmetry_cell_setting triclinic
_symmetry_space_group_name_Hall '-P 1'
_symmetry_space_group_name_H-M 'P -1'
_atom_sites_solution_hydrogens geom
_atom_sites_solution_primary direct
_atom_sites_solution_secondary difmap
_audit_creation_method SHELXL-97
_cell_angle_alpha 89.432(2)
_cell_angle_beta 73.674(2)
_cell_angle_gamma 79.715(1)
_cell_formula_units_Z 2
_cell_length_a 10.1222(2)
_cell_length_b 12.0992(4)
_cell_length_c 14.0078(3)
_cell_measurement_temperature 173(2)
_cell_volume 1618.44(7)
_computing_cell_refinement 'DENZO-SMN (Otwinowski & Minor, 1997)'
_computing_data_collection 'Collect (Hooft, 1999)'
_computing_data_reduction 'DENZO-SMN (Otwinowski & Minor, 1997)'
_computing_molecular_graphics 'X-Seed (Barbour, 1999)'
_computing_publication_material 'CIFTAB (Sheldrick, 1997)'
_computing_structure_refinement 'SHELXL-97 (Sheldrick, 1997)'
_computing_structure_solution 'SHELXS-97 (Sheldrick, 1990)'
_diffrn_ambient_temperature 173(2)
_diffrn_measured_fraction_theta_full 0.974
_diffrn_measured_fraction_theta_max 0.967
_diffrn_measurement_device_type 'Nonius KappaCCD'
_diffrn_measurement_method 'phi and omega scans'
_diffrn_radiation_monochromator graphite
_diffrn_radiation_source 'fine-focus sealed tube'
_diffrn_radiation_type MoK\a
_diffrn_radiation_wavelength 0.71073
_diffrn_reflns_av_R_equivalents 0.0691
_diffrn_reflns_av_sigmaI/netI 0.0831
_diffrn_reflns_limit_h_max 13
_diffrn_reflns_limit_h_min -13
_diffrn_reflns_limit_k_max 15
_diffrn_reflns_limit_k_min -15
_diffrn_reflns_limit_l_max 18
_diffrn_reflns_limit_l_min -15
_diffrn_reflns_number 21403
_diffrn_reflns_theta_full 27.50
_diffrn_reflns_theta_max 27.87
_diffrn_reflns_theta_min 3.17
_exptl_absorpt_coefficient_mu 0.552
_exptl_absorpt_correction_type none
_exptl_crystal_colour 'pale pink'
_exptl_crystal_density_diffrn 1.523
_exptl_crystal_density_method 'not measured'
_exptl_crystal_description 'irregular block'
_exptl_crystal_F_000 760
_exptl_crystal_size_max 0.50
_exptl_crystal_size_mid 0.30
_exptl_crystal_size_min 0.20
_refine_diff_density_max 0.517
_refine_diff_density_min -0.462
_refine_diff_density_rms 0.082
_refine_ls_extinction_method none
_refine_ls_goodness_of_fit_ref 1.074
_refine_ls_hydrogen_treatment constr
_refine_ls_matrix_type full
_refine_ls_number_parameters 448
_refine_ls_number_reflns 7474
_refine_ls_number_restraints 0
_refine_ls_restrained_S_all 1.074
_refine_ls_R_factor_all 0.1015
_refine_ls_R_factor_gt 0.0464
_refine_ls_shift/su_max 0.001
_refine_ls_shift/su_mean 0.000
_refine_ls_structure_factor_coef Fsqd
_refine_ls_weighting_details 'calc w=1/[\s^2^(Fo^2^)+(0.0582P)^2^+0.0000P] where P=(Fo^2^+2Fc^2^)/3'
_refine_ls_weighting_scheme calc
_refine_ls_wR_factor_gt 0.1057
_refine_ls_wR_factor_ref 0.1278
_reflns_number_gt 4649
_reflns_number_total 7474
_reflns_threshold_expression >2sigma(I)
_cod_data_source_file b708773j.txt
_cod_data_source_block 1b-173K
_cod_depositor_comments
;
The following automatic conversions were performed:
'_symmetry_cell_setting' value 'Triclinic' changed to 'triclinic'
according to '/home/saulius/struct/CIF-dictionaries/cif_core.dic'
dictionary named 'cif_core.dic' version 2.4.1 from 2010-06-29.

Automatic conversion script
Id: cif_fix_enum 1527 2010-12-29 10:47:43Z saulius 
;
_cod_original_sg_symbol_H-M P-1
_cod_database_code 7006065

loop_
_symmetry_equiv_pos_as_xyz
'x, y, z'
'-x, -y, -z'

loop_
_atom_site_label
_atom_site_type_symbol
_atom_site_fract_x
_atom_site_fract_y
_atom_site_fract_z
_atom_site_U_iso_or_equiv
_atom_site_adp_type
_atom_site_occupancy
_atom_site_symmetry_multiplicity
_atom_site_calc_flag
_atom_site_refinement_flags
_atom_site_disorder_assembly
_atom_site_disorder_group
Fe1 Fe 0.66867(4) 0.73686(3) 0.75109(2) 0.02167(12) Uani 1 1 d . . .
F1 F 0.69034(16) 0.22300(15) 0.74042(10) 0.0481(5) Uani 1 1 d . . .
F2 F 0.69204(17) 0.28537(14) 0.58779(11) 0.0448(4) Uani 1 1 d . . .
F3 F 0.70622(17) 0.09990(14) 0.61541(11) 0.0489(5) Uani 1 1 d . . .
F4 F 0.50210(16) 0.22013(14) 0.68350(11) 0.0428(4) Uani 1 1 d . . .
F5 F 0.12408(17) 0.80048(16) 1.07463(12) 0.0527(5) Uani 1 1 d . . .
F6 F 0.0552(2) 0.68735(17) 0.98265(15) 0.0719(6) Uani 1 1 d . . .
F7 F -0.0598(2) 0.86492(17) 1.01508(13) 0.0663(6) Uani 1 1 d . . .
F8 F -0.08241(19) 0.74479(18) 1.13817(14) 0.0697(6) Uani 1 1 d . . .
N1 N 0.7096(2) 0.75025(17) 0.60454(13) 0.0230(5) Uani 1 1 d . . .
N2 N 0.84597(19) 0.75273(17) 0.55233(13) 0.0212(5) Uani 1 1 d . . .
N3 N 0.8372(2) 0.61689(18) 0.72673(14) 0.0238(5) Uani 1 1 d . . .
N4 N 0.9553(2) 0.63433(17) 0.65454(13) 0.0218(5) Uani 1 1 d . . .
N5 N 0.7914(2) 0.84721(17) 0.75168(13) 0.0226(5) Uani 1 1 d . . .
N6 N 0.9171(2) 0.83278(17) 0.67877(13) 0.0208(5) Uani 1 1 d . . .
N7 N 0.6294(2) 0.72501(17) 0.89556(14) 0.0251(5) Uani 1 1 d . . .
N8 N 0.4942(2) 0.72612(18) 0.95028(14) 0.0260(5) Uani 1 1 d . . .
N9 N 0.5022(2) 0.85706(17) 0.77707(13) 0.0229(5) Uani 1 1 d . . .
N10 N 0.3827(2) 0.84073(17) 0.84700(14) 0.0260(5) Uani 1 1 d . . .
N11 N 0.5442(2) 0.62739(18) 0.75498(14) 0.0252(5) Uani 1 1 d . . .
N12 N 0.4195(2) 0.64319(18) 0.82757(15) 0.0272(5) Uani 1 1 d . . .
C1 C 0.4852(3) 0.7692(3) 0.56146(19) 0.0389(7) Uani 1 1 d . . .
H1A H 0.4471 0.7652 0.6337 0.058 Uiso 1 1 calc R . .
H1B H 0.4676 0.7049 0.5280 0.058 Uiso 1 1 calc R . .
H1C H 0.4399 0.8392 0.5393 0.058 Uiso 1 1 calc R . .
C2 C 0.6384(3) 0.7665(2) 0.53635(17) 0.0249(6) Uani 1 1 d . . .
C3 C 0.7297(3) 0.7796(2) 0.44354(18) 0.0298(6) Uani 1 1 d . . .
H3 H 0.7047 0.7918 0.3833 0.036 Uiso 1 1 calc R . .
C4 C 0.8601(3) 0.7721(2) 0.45392(16) 0.0234(6) Uani 1 1 d . . .
C5 C 0.9973(3) 0.7810(2) 0.38194(18) 0.0318(6) Uani 1 1 d . . .
H5A H 0.9853 0.7924 0.3153 0.048 Uiso 1 1 calc R . .
H5B H 1.0648 0.7116 0.3809 0.048 Uiso 1 1 calc R . .
H5C H 1.0320 0.8449 0.4023 0.048 Uiso 1 1 calc R . .
C6 C 0.7804(3) 0.4639(2) 0.84463(19) 0.0369(7) Uani 1 1 d . . .
H6A H 0.6859 0.5094 0.8615 0.055 Uiso 1 1 calc R . .
H6B H 0.8141 0.4578 0.9039 0.055 Uiso 1 1 calc R . .
H6C H 0.7781 0.3887 0.8206 0.055 Uiso 1 1 calc R . .
C7 C 0.8767(3) 0.5186(2) 0.76506(18) 0.0271(6) Uani 1 1 d . . .
C8 C 1.0181(3) 0.4759(2) 0.71775(19) 0.0323(6) Uani 1 1 d . . .
H8 H 1.0711 0.4077 0.7314 0.039 Uiso 1 1 calc R . .
C9 C 1.0656(3) 0.5505(2) 0.64834(18) 0.0273(6) Uani 1 1 d . . .
C10 C 1.2048(3) 0.5462(3) 0.5736(2) 0.0443(8) Uani 1 1 d . . .
H10A H 1.1913 0.5650 0.5083 0.066 Uiso 1 1 calc R . .
H10B H 1.2604 0.4704 0.5693 0.066 Uiso 1 1 calc R . .
H10C H 1.2539 0.6004 0.5940 0.066 Uiso 1 1 calc R . .
C11 C 0.6751(3) 0.9832(2) 0.89689(18) 0.0349(7) Uani 1 1 d . . .
H11A H 0.6014 0.9378 0.9083 0.052 Uiso 1 1 calc R . .
H11B H 0.6371 1.0605 0.8843 0.052 Uiso 1 1 calc R . .
H11C H 0.7091 0.9831 0.9558 0.052 Uiso 1 1 calc R . .
C12 C 0.7932(3) 0.9347(2) 0.80896(17) 0.0243(6) Uani 1 1 d . . .
C13 C 0.9194(3) 0.9739(2) 0.77262(18) 0.0290(6) Uani 1 1 d . . .
H13 H 0.9463 1.0346 0.8004 0.035 Uiso 1 1 calc R . .
C14 C 0.9962(3) 0.9091(2) 0.69029(17) 0.0248(6) Uani 1 1 d . . .
C15 C 1.1375(3) 0.9115(3) 0.6200(2) 0.0414(8) Uani 1 1 d . . .
H15A H 1.1809 0.9668 0.6451 0.062 Uiso 1 1 calc R . .
H15B H 1.1276 0.9322 0.5542 0.062 Uiso 1 1 calc R . .
H15C H 1.1966 0.8369 0.6148 0.062 Uiso 1 1 calc R . .
C16 C 0.9492(2) 0.7409(2) 0.60657(16) 0.0210(5) Uani 1 1 d . . .
H16 H 1.0428 0.7424 0.5584 0.025 Uiso 1 1 calc R . .
C17 C 0.7014(3) 0.7199(2) 0.96220(18) 0.0299(6) Uani 1 1 d . . .
H17 H 0.7996 0.7172 0.9462 0.036 Uiso 1 1 calc R . .
C18 C 0.6137(3) 0.7192(2) 1.05813(18) 0.0353(7) Uani 1 1 d . . .
H18 H 0.6398 0.7163 1.1183 0.042 Uiso 1 1 calc R . .
C19 C 0.4826(3) 0.7234(2) 1.04842(18) 0.0330(7) Uani 1 1 d . . .
H19 H 0.3990 0.7242 1.1008 0.040 Uiso 1 1 calc R . .
C20 C 0.4704(3) 0.9605(2) 0.74696(18) 0.0291(6) Uani 1 1 d . . .
H20 H 0.5327 0.9957 0.6976 0.035 Uiso 1 1 calc R . .
C21 C 0.3338(3) 1.0103(2) 0.79735(19) 0.0315(6) Uani 1 1 d . . .
H21 H 0.2871 1.0836 0.7892 0.038 Uiso 1 1 calc R . .
C22 C 0.2803(3) 0.9326(2) 0.86078(18) 0.0281(6) Uani 1 1 d . . .
H22 H 0.1889 0.9413 0.9058 0.034 Uiso 1 1 calc R . .
C23 C 0.5472(3) 0.5337(2) 0.70559(18) 0.0308(6) Uani 1 1 d . . .
H23 H 0.6221 0.5010 0.6502 0.037 Uiso 1 1 calc R . .
C24 C 0.4261(3) 0.4892(2) 0.74542(19) 0.0359(7) Uani 1 1 d . . .
H24 H 0.4035 0.4230 0.7231 0.043 Uiso 1 1 calc R . .
C25 C 0.3472(3) 0.5610(2) 0.82326(19) 0.0330(6) Uani 1 1 d . . .
H25 H 0.2581 0.5543 0.8663 0.040 Uiso 1 1 calc R . .
C26 C 0.3877(3) 0.7370(2) 0.89848(17) 0.0274(6) Uani 1 1 d . . .
H26 H 0.2945 0.7368 0.9478 0.033 Uiso 1 1 calc R . .
B1 B 0.6474(3) 0.2067(3) 0.6576(2) 0.0301(7) Uani 1 1 d . . .
B2 B 0.0065(4) 0.7745(3) 1.0538(2) 0.0373(8) Uani 1 1 d . . .

loop_
_atom_site_aniso_label
_atom_site_aniso_U_11
_atom_site_aniso_U_22
_atom_site_aniso_U_33
_atom_site_aniso_U_23
_atom_site_aniso_U_13
_atom_site_aniso_U_12
Fe1 0.0193(2) 0.0228(2) 0.0190(2) -0.00013(14) 0.00109(14) -0.00414(15)
F1 0.0420(11) 0.0792(14) 0.0231(8) -0.0043(8) -0.0054(7) -0.0165(9)
F2 0.0526(11) 0.0498(11) 0.0417(9) 0.0172(8) -0.0168(8) -0.0293(9)
F3 0.0504(11) 0.0401(11) 0.0445(10) -0.0062(8) 0.0075(8) -0.0118(9)
F4 0.0314(10) 0.0478(11) 0.0481(10) 0.0004(8) -0.0063(7) -0.0130(8)
F5 0.0326(10) 0.0676(13) 0.0549(11) -0.0102(9) -0.0071(8) -0.0089(9)
F6 0.0608(13) 0.0694(15) 0.0814(14) -0.0357(11) -0.0205(11) 0.0013(11)
F7 0.0579(13) 0.0637(14) 0.0632(12) 0.0179(10) -0.0126(10) 0.0174(11)
F8 0.0404(11) 0.0859(16) 0.0695(13) 0.0309(11) 0.0041(9) -0.0102(11)
N1 0.0160(11) 0.0279(13) 0.0222(11) 0.0000(9) 0.0003(9) -0.0060(9)
N2 0.0161(11) 0.0265(12) 0.0191(10) 0.0022(8) -0.0016(8) -0.0041(9)
N3 0.0185(11) 0.0265(13) 0.0240(11) 0.0019(9) -0.0009(9) -0.0063(9)
N4 0.0176(11) 0.0219(12) 0.0214(10) 0.0023(8) 0.0008(8) -0.0026(9)
N5 0.0208(11) 0.0233(12) 0.0198(10) -0.0015(9) 0.0001(8) -0.0029(9)
N6 0.0179(11) 0.0229(12) 0.0201(10) -0.0030(8) -0.0013(8) -0.0062(9)
N7 0.0238(12) 0.0245(13) 0.0225(11) -0.0013(9) 0.0018(9) -0.0060(10)
N8 0.0253(12) 0.0285(13) 0.0192(11) 0.0010(9) 0.0021(9) -0.0054(10)
N9 0.0194(11) 0.0233(12) 0.0212(10) 0.0012(9) 0.0020(8) -0.0042(9)
N10 0.0215(12) 0.0220(13) 0.0271(11) 0.0013(9) 0.0037(9) -0.0019(10)
N11 0.0205(11) 0.0270(13) 0.0233(11) -0.0017(9) 0.0018(9) -0.0047(9)
N12 0.0220(12) 0.0241(13) 0.0300(12) -0.0010(9) 0.0032(9) -0.0069(10)
C1 0.0230(15) 0.062(2) 0.0316(15) 0.0019(13) -0.0065(12) -0.0079(14)
C2 0.0229(14) 0.0288(16) 0.0248(13) 0.0016(11) -0.0084(11) -0.0065(12)
C3 0.0281(15) 0.0400(18) 0.0238(13) 0.0047(11) -0.0095(11) -0.0097(13)
C4 0.0243(14) 0.0253(15) 0.0189(13) 0.0016(10) -0.0016(10) -0.0073(11)
C5 0.0286(15) 0.0431(18) 0.0232(13) 0.0023(12) -0.0028(11) -0.0127(13)
C6 0.0360(17) 0.0297(17) 0.0374(16) 0.0102(12) 0.0020(12) -0.0069(13)
C7 0.0304(15) 0.0215(15) 0.0265(13) 0.0020(11) -0.0035(11) -0.0044(12)
C8 0.0280(15) 0.0240(16) 0.0395(16) 0.0072(12) -0.0045(12) 0.0003(12)
C9 0.0231(14) 0.0251(15) 0.0287(14) 0.0018(11) -0.0019(11) -0.0005(12)
C10 0.0278(16) 0.041(2) 0.0499(18) 0.0122(14) 0.0048(13) 0.0034(14)
C11 0.0364(17) 0.0295(17) 0.0317(15) -0.0075(12) 0.0004(12) -0.0037(13)
C12 0.0288(15) 0.0210(15) 0.0215(13) -0.0011(10) -0.0050(11) -0.0033(12)
C13 0.0322(16) 0.0272(16) 0.0286(14) -0.0052(11) -0.0070(12) -0.0101(12)
C14 0.0224(14) 0.0266(15) 0.0266(14) -0.0007(11) -0.0074(11) -0.0067(12)
C15 0.0276(16) 0.044(2) 0.0476(18) -0.0128(14) 0.0012(13) -0.0138(14)
C16 0.0148(13) 0.0237(15) 0.0222(12) -0.0003(10) -0.0015(10) -0.0034(11)
C17 0.0344(16) 0.0297(16) 0.0274(14) 0.0031(11) -0.0113(12) -0.0067(13)
C18 0.054(2) 0.0335(18) 0.0195(14) 0.0026(11) -0.0104(13) -0.0105(15)
C19 0.0449(19) 0.0255(16) 0.0211(14) 0.0023(11) 0.0049(12) -0.0098(13)
C20 0.0309(16) 0.0266(16) 0.0282(14) 0.0028(11) -0.0051(12) -0.0068(13)
C21 0.0325(16) 0.0233(15) 0.0345(15) 0.0019(12) -0.0075(12) 0.0022(12)
C22 0.0186(14) 0.0299(16) 0.0306(14) -0.0045(12) -0.0014(11) 0.0009(12)
C23 0.0298(16) 0.0292(16) 0.0282(14) -0.0032(12) -0.0010(11) -0.0032(12)
C24 0.0385(18) 0.0299(17) 0.0396(16) -0.0008(13) -0.0071(13) -0.0137(14)
C25 0.0293(16) 0.0290(16) 0.0386(16) 0.0029(12) -0.0019(12) -0.0119(13)
C26 0.0250(15) 0.0236(15) 0.0265(14) -0.0007(11) 0.0045(11) -0.0053(12)
B1 0.0317(19) 0.034(2) 0.0231(16) 0.0012(13) -0.0022(13) -0.0113(15)
B2 0.032(2) 0.037(2) 0.0379(19) -0.0006(15) -0.0050(15) 0.0007(16)

loop_
_atom_type_symbol
_atom_type_description
_atom_type_scat_dispersion_real
_atom_type_scat_dispersion_imag
_atom_type_scat_source
C C 0.0033 0.0016 'International Tables Vol C Tables 4.2.6.8 and 6.1.1.4'
H H 0.0000 0.0000 'International Tables Vol C Tables 4.2.6.8 and 6.1.1.4'
B B 0.0013 0.0007 'International Tables Vol C Tables 4.2.6.8 and 6.1.1.4'
N N 0.0061 0.0033 'International Tables Vol C Tables 4.2.6.8 and 6.1.1.4'
F F 0.0171 0.0103 'International Tables Vol C Tables 4.2.6.8 and 6.1.1.4'
Fe Fe 0.3463 0.8444 'International Tables Vol C Tables 4.2.6.8 and 6.1.1.4'

loop_
_geom_angle_atom_site_label_1
_geom_angle_atom_site_label_2
_geom_angle_atom_site_label_3
_geom_angle
_geom_angle_site_symmetry_1
_geom_angle_site_symmetry_3
_geom_angle_publ_flag
N7 Fe1 N9 87.51(8) . . ?
N7 Fe1 N11 87.36(8) . . ?
N9 Fe1 N11 88.10(8) . . ?
N7 Fe1 N5 90.93(8) . . ?
N9 Fe1 N5 91.47(8) . . ?
N11 Fe1 N5 178.25(8) . . ?
N7 Fe1 N3 91.79(8) . . ?
N9 Fe1 N3 179.06(8) . . ?
N11 Fe1 N3 92.51(8) . . ?
N5 Fe1 N3 87.90(8) . . ?
N7 Fe1 N1 179.38(9) . . ?
N9 Fe1 N1 92.42(8) . . ?
N11 Fe1 N1 93.25(8) . . ?
N5 Fe1 N1 88.46(8) . . ?
N3 Fe1 N1 88.27(8) . . ?
C2 N1 N2 104.75(18) . . ?
C2 N1 Fe1 138.12(16) . . ?
N2 N1 Fe1 116.92(14) . . ?
C4 N2 N1 112.00(18) . . ?
C4 N2 C16 129.79(19) . . ?
N1 N2 C16 118.13(17) . . ?
C7 N3 N4 104.89(19) . . ?
C7 N3 Fe1 137.89(17) . . ?
N4 N3 Fe1 117.12(15) . . ?
C9 N4 N3 111.96(19) . . ?
C9 N4 C16 129.87(19) . . ?
N3 N4 C16 117.72(18) . . ?
C12 N5 N6 104.87(19) . . ?
C12 N5 Fe1 137.97(16) . . ?
N6 N5 Fe1 117.02(14) . . ?
C14 N6 N5 111.80(18) . . ?
C14 N6 C16 129.87(19) . . ?
N5 N6 C16 118.28(19) . . ?
C17 N7 N8 104.93(19) . . ?
C17 N7 Fe1 136.82(18) . . ?
N8 N7 Fe1 118.18(15) . . ?
C19 N8 N7 111.3(2) . . ?
C19 N8 C26 130.3(2) . . ?
N7 N8 C26 118.21(18) . . ?
C20 N9 N10 104.71(19) . . ?
C20 N9 Fe1 136.93(17) . . ?
N10 N9 Fe1 118.28(15) . . ?
C22 N10 N9 111.5(2) . . ?
C22 N10 C26 130.6(2) . . ?
N9 N10 C26 117.72(19) . . ?
C23 N11 N12 104.8(2) . . ?
C23 N11 Fe1 137.44(17) . . ?
N12 N11 Fe1 117.78(15) . . ?
C25 N12 N11 111.5(2) . . ?
C25 N12 C26 130.1(2) . . ?
N11 N12 C26 118.3(2) . . ?
N1 C2 C3 109.7(2) . . ?
N1 C2 C1 122.6(2) . . ?
C3 C2 C1 127.7(2) . . ?
C4 C3 C2 108.4(2) . . ?
C3 C4 N2 105.2(2) . . ?
C3 C4 C5 132.5(2) . . ?
N2 C4 C5 122.4(2) . . ?
N3 C7 C8 109.8(2) . . ?
N3 C7 C6 123.9(2) . . ?
C8 C7 C6 126.3(2) . . ?
C9 C8 C7 107.3(2) . . ?
N4 C9 C8 106.0(2) . . ?
N4 C9 C10 123.0(2) . . ?
C8 C9 C10 130.9(2) . . ?
N5 C12 C13 110.0(2) . . ?
N5 C12 C11 124.0(2) . . ?
C13 C12 C11 126.0(2) . . ?
C14 C13 C12 107.4(2) . . ?
C13 C14 N6 105.9(2) . . ?
C13 C14 C15 131.9(2) . . ?
N6 C14 C15 122.2(2) . . ?
N6 C16 N2 110.26(19) . . ?
N6 C16 N4 110.69(18) . . ?
N2 C16 N4 110.08(19) . . ?
N7 C17 C18 110.9(3) . . ?
C19 C18 C17 106.0(2) . . ?
N8 C19 C18 106.9(2) . . ?
N9 C20 C21 111.0(2) . . ?
C22 C21 C20 106.2(2) . . ?
N10 C22 C21 106.5(2) . . ?
N11 C23 C24 111.3(2) . . ?
C25 C24 C23 105.4(2) . . ?
N12 C25 C24 107.0(2) . . ?
N10 C26 N12 109.57(19) . . ?
N10 C26 N8 110.2(2) . . ?
N12 C26 N8 109.3(2) . . ?
F1 B1 F3 110.1(2) . . ?
F1 B1 F4 110.1(2) . . ?
F3 B1 F4 109.5(2) . . ?
F1 B1 F2 108.9(2) . . ?
F3 B1 F2 108.6(2) . . ?
F4 B1 F2 109.5(2) . . ?
F8 B2 F7 109.9(3) . . ?
F8 B2 F6 111.8(3) . . ?
F7 B2 F6 109.0(3) . . ?
F8 B2 F5 109.8(3) . . ?
F7 B2 F5 110.1(3) . . ?
F6 B2 F5 106.1(2) . . ?

loop_
_geom_bond_atom_site_label_1
_geom_bond_atom_site_label_2
_geom_bond_distance
_geom_bond_site_symmetry_2
_geom_bond_publ_flag
Fe1 N7 1.9587(19) . ?
Fe1 N9 1.969(2) . ?
Fe1 N11 1.975(2) . ?
Fe1 N5 1.981(2) . ?
Fe1 N3 1.983(2) . ?
Fe1 N1 1.9878(18) . ?
F1 B1 1.376(3) . ?
F2 B1 1.397(3) . ?
F3 B1 1.385(4) . ?
F4 B1 1.391(3) . ?
F5 B2 1.390(4) . ?
F6 B2 1.381(4) . ?
F7 B2 1.368(4) . ?
F8 B2 1.359(4) . ?
N1 C2 1.343(3) . ?
N1 N2 1.374(3) . ?
N2 C4 1.368(3) . ?
N2 C16 1.443(3) . ?
N3 C7 1.341(3) . ?
N3 N4 1.379(3) . ?
N4 C9 1.352(3) . ?
N4 C16 1.447(3) . ?
N5 C12 1.341(3) . ?
N5 N6 1.373(2) . ?
N6 C14 1.363(3) . ?
N6 C16 1.440(3) . ?
N7 C17 1.331(3) . ?
N7 N8 1.365(3) . ?
N8 C19 1.347(3) . ?
N8 C26 1.447(3) . ?
N9 C20 1.331(3) . ?
N9 N10 1.370(3) . ?
N10 C22 1.352(3) . ?
N10 C26 1.441(3) . ?
N11 C23 1.326(3) . ?
N11 N12 1.364(3) . ?
N12 C25 1.347(3) . ?
N12 C26 1.446(3) . ?
C1 C2 1.485(3) . ?
C2 C3 1.393(3) . ?
C3 C4 1.355(3) . ?
C4 C5 1.491(3) . ?
C6 C7 1.495(3) . ?
C7 C8 1.402(3) . ?
C8 C9 1.366(3) . ?
C9 C10 1.493(3) . ?
C11 C12 1.492(3) . ?
C12 C13 1.400(3) . ?
C13 C14 1.358(3) . ?
C14 C15 1.497(3) . ?
C17 C18 1.388(3) . ?
C18 C19 1.364(4) . ?
C20 C21 1.391(3) . ?
C21 C22 1.364(4) . ?
C23 C24 1.395(4) . ?
C24 C25 1.365(4) . ?

loop_
_geom_torsion_atom_site_label_1
_geom_torsion_atom_site_label_2
_geom_torsion_atom_site_label_3
_geom_torsion_atom_site_label_4
_geom_torsion
_geom_torsion_site_symmetry_1
_geom_torsion_site_symmetry_2
_geom_torsion_site_symmetry_3
_geom_torsion_site_symmetry_4
_geom_torsion_publ_flag
N7 Fe1 N1 C2 -123(8) . . . . ?
N9 Fe1 N1 C2 -39.8(3) . . . . ?
N11 Fe1 N1 C2 48.4(3) . . . . ?
N5 Fe1 N1 C2 -131.2(3) . . . . ?
N3 Fe1 N1 C2 140.9(3) . . . . ?
N7 Fe1 N1 N2 51(8) . . . . ?
N9 Fe1 N1 N2 133.87(17) . . . . ?
N11 Fe1 N1 N2 -137.90(17) . . . . ?
N5 Fe1 N1 N2 42.46(17) . . . . ?
N3 Fe1 N1 N2 -45.48(17) . . . . ?
C2 N1 N2 C4 1.0(3) . . . . ?
Fe1 N1 N2 C4 -174.58(15) . . . . ?
C2 N1 N2 C16 178.1(2) . . . . ?
Fe1 N1 N2 C16 2.5(3) . . . . ?
N7 Fe1 N3 C7 38.6(3) . . . . ?
N9 Fe1 N3 C7 81(5) . . . . ?
N11 Fe1 N3 C7 -48.8(3) . . . . ?
N5 Fe1 N3 C7 129.5(3) . . . . ?
N1 Fe1 N3 C7 -142.0(3) . . . . ?
N7 Fe1 N3 N4 -137.11(16) . . . . ?
N9 Fe1 N3 N4 -95(5) . . . . ?
N11 Fe1 N3 N4 135.46(16) . . . . ?
N5 Fe1 N3 N4 -46.24(15) . . . . ?
N1 Fe1 N3 N4 42.28(16) . . . . ?
C7 N3 N4 C9 -0.6(3) . . . . ?
Fe1 N3 N4 C9 176.45(16) . . . . ?
C7 N3 N4 C16 -173.62(19) . . . . ?
Fe1 N3 N4 C16 3.4(2) . . . . ?
N7 Fe1 N5 C12 -39.2(3) . . . . ?
N9 Fe1 N5 C12 48.3(2) . . . . ?
N11 Fe1 N5 C12 -27(3) . . . . ?
N3 Fe1 N5 C12 -131.0(2) . . . . ?
N1 Fe1 N5 C12 140.7(2) . . . . ?
N7 Fe1 N5 N6 135.64(16) . . . . ?
N9 Fe1 N5 N6 -136.83(16) . . . . ?
N11 Fe1 N5 N6 148(3) . . . . ?
N3 Fe1 N5 N6 43.88(16) . . . . ?
N1 Fe1 N5 N6 -44.45(16) . . . . ?
C12 N5 N6 C14 0.3(2) . . . . ?
Fe1 N5 N6 C14 -176.15(15) . . . . ?
C12 N5 N6 C16 177.70(19) . . . . ?
Fe1 N5 N6 C16 1.2(2) . . . . ?
N9 Fe1 N7 C17 -132.4(3) . . . . ?
N11 Fe1 N7 C17 139.4(3) . . . . ?
N5 Fe1 N7 C17 -40.9(3) . . . . ?
N3 Fe1 N7 C17 47.0(3) . . . . ?
N1 Fe1 N7 C17 -49(9) . . . . ?
N9 Fe1 N7 N8 44.18(17) . . . . ?
N11 Fe1 N7 N8 -44.02(17) . . . . ?
N5 Fe1 N7 N8 135.62(17) . . . . ?
N3 Fe1 N7 N8 -136.45(17) . . . . ?
N1 Fe1 N7 N8 127(8) . . . . ?
C17 N7 N8 C19 0.8(3) . . . . ?
Fe1 N7 N8 C19 -176.72(16) . . . . ?
C17 N7 N8 C26 177.0(2) . . . . ?
Fe1 N7 N8 C26 -0.6(3) . . . . ?
N7 Fe1 N9 C20 131.5(2) . . . . ?
N11 Fe1 N9 C20 -141.0(2) . . . . ?
N5 Fe1 N9 C20 40.7(2) . . . . ?
N3 Fe1 N9 C20 89(5) . . . . ?
N1 Fe1 N9 C20 -47.9(2) . . . . ?
N7 Fe1 N9 N10 -44.67(16) . . . . ?
N11 Fe1 N9 N10 42.77(16) . . . . ?
N5 Fe1 N9 N10 -135.53(16) . . . . ?
N3 Fe1 N9 N10 -87(5) . . . . ?
N1 Fe1 N9 N10 135.95(16) . . . . ?
C20 N9 N10 C22 -0.9(3) . . . . ?
Fe1 N9 N10 C22 176.43(15) . . . . ?
C20 N9 N10 C26 -176.2(2) . . . . ?
Fe1 N9 N10 C26 1.1(3) . . . . ?
N7 Fe1 N11 C23 -132.5(3) . . . . ?
N9 Fe1 N11 C23 139.9(3) . . . . ?
N5 Fe1 N11 C23 -144(3) . . . . ?
N3 Fe1 N11 C23 -40.8(3) . . . . ?
N1 Fe1 N11 C23 47.6(3) . . . . ?
N7 Fe1 N11 N12 45.17(17) . . . . ?
N9 Fe1 N11 N12 -42.43(17) . . . . ?
N5 Fe1 N11 N12 33(3) . . . . ?
N3 Fe1 N11 N12 136.85(17) . . . . ?
N1 Fe1 N11 N12 -134.74(17) . . . . ?
C23 N11 N12 C25 0.1(3) . . . . ?
Fe1 N11 N12 C25 -178.25(16) . . . . ?
C23 N11 N12 C26 176.8(2) . . . . ?
Fe1 N11 N12 C26 -1.5(3) . . . . ?
N2 N1 C2 C3 -0.4(3) . . . . ?
Fe1 N1 C2 C3 173.76(19) . . . . ?
N2 N1 C2 C1 179.6(2) . . . . ?
Fe1 N1 C2 C1 -6.2(4) . . . . ?
N1 C2 C3 C4 -0.4(3) . . . . ?
C1 C2 C3 C4 179.6(3) . . . . ?
C2 C3 C4 N2 1.0(3) . . . . ?
C2 C3 C4 C5 -179.0(3) . . . . ?
N1 N2 C4 C3 -1.3(3) . . . . ?
C16 N2 C4 C3 -177.9(2) . . . . ?
N1 N2 C4 C5 178.7(2) . . . . ?
C16 N2 C4 C5 2.0(4) . . . . ?
N4 N3 C7 C8 0.5(3) . . . . ?
Fe1 N3 C7 C8 -175.58(18) . . . . ?
N4 N3 C7 C6 -178.2(2) . . . . ?
Fe1 N3 C7 C6 5.8(4) . . . . ?
N3 C7 C8 C9 -0.2(3) . . . . ?
C6 C7 C8 C9 178.4(3) . . . . ?
N3 N4 C9 C8 0.4(3) . . . . ?
C16 N4 C9 C8 172.4(2) . . . . ?
N3 N4 C9 C10 177.6(2) . . . . ?
C16 N4 C9 C10 -10.5(4) . . . . ?
C7 C8 C9 N4 -0.1(3) . . . . ?
C7 C8 C9 C10 -176.9(3) . . . . ?
N6 N5 C12 C13 -0.6(3) . . . . ?
Fe1 N5 C12 C13 174.73(18) . . . . ?
N6 N5 C12 C11 178.2(2) . . . . ?
Fe1 N5 C12 C11 -6.5(4) . . . . ?
N5 C12 C13 C14 0.6(3) . . . . ?
C11 C12 C13 C14 -178.2(2) . . . . ?
C12 C13 C14 N6 -0.4(3) . . . . ?
C12 C13 C14 C15 179.3(3) . . . . ?
N5 N6 C14 C13 0.1(3) . . . . ?
C16 N6 C14 C13 -176.9(2) . . . . ?
N5 N6 C14 C15 -179.7(2) . . . . ?
C16 N6 C14 C15 3.3(4) . . . . ?
C14 N6 C16 N2 -122.8(2) . . . . ?
N5 N6 C16 N2 60.3(3) . . . . ?
C14 N6 C16 N4 115.1(2) . . . . ?
N5 N6 C16 N4 -61.7(2) . . . . ?
C4 N2 C16 N6 113.9(3) . . . . ?
N1 N2 C16 N6 -62.5(3) . . . . ?
C4 N2 C16 N4 -123.7(2) . . . . ?
N1 N2 C16 N4 59.9(3) . . . . ?
C9 N4 C16 N6 -112.9(3) . . . . ?
N3 N4 C16 N6 58.7(2) . . . . ?
C9 N4 C16 N2 124.9(2) . . . . ?
N3 N4 C16 N2 -63.5(2) . . . . ?
N8 N7 C17 C18 -0.7(3) . . . . ?
Fe1 N7 C17 C18 176.15(19) . . . . ?
N7 C17 C18 C19 0.3(3) . . . . ?
N7 N8 C19 C18 -0.6(3) . . . . ?
C26 N8 C19 C18 -176.2(2) . . . . ?
C17 C18 C19 N8 0.2(3) . . . . ?
N10 N9 C20 C21 0.7(3) . . . . ?
Fe1 N9 C20 C21 -175.83(18) . . . . ?
N9 C20 C21 C22 -0.3(3) . . . . ?
N9 N10 C22 C21 0.7(3) . . . . ?
C26 N10 C22 C21 175.2(2) . . . . ?
C20 C21 C22 N10 -0.3(3) . . . . ?
N12 N11 C23 C24 0.0(3) . . . . ?
Fe1 N11 C23 C24 177.91(19) . . . . ?
N11 C23 C24 C25 -0.2(3) . . . . ?
N11 N12 C25 C24 -0.2(3) . . . . ?
C26 N12 C25 C24 -176.5(2) . . . . ?
C23 C24 C25 N12 0.3(3) . . . . ?
C22 N10 C26 N12 124.6(3) . . . . ?
N9 N10 C26 N12 -61.2(3) . . . . ?
C22 N10 C26 N8 -115.2(3) . . . . ?
N9 N10 C26 N8 59.1(3) . . . . ?
C25 N12 C26 N10 -122.4(3) . . . . ?
N11 N12 C26 N10 61.6(3) . . . . ?
C25 N12 C26 N8 116.9(3) . . . . ?
N11 N12 C26 N8 -59.1(3) . . . . ?
C19 N8 C26 N10 115.5(3) . . . . ?
N7 N8 C26 N10 -59.8(3) . . . . ?
C19 N8 C26 N12 -124.1(3) . . . . ?
N7 N8 C26 N12 60.6(3) . . . . ?
